data_4000727
loop_
_publ_author_name
'Ramasamy, Karthik'
'Malik, Mohammad A.'
'Helliwell, Madeleine'
'Raftery, James'
'O&#x2019;Brien, Paul'

_publ_section_title
;
 Thio- and Dithio-Biuret Precursors for Zinc Sulfide, Cadmium Sulfide, and
 Zinc Cadmium Sulfide Thin Films
;
_journal_issue 6
_journal_name_full 'Chemistry of Materials'
_journal_page_first 1471
_journal_paper_doi 10.1021/cm1030393
_journal_volume 23
_journal_year 2011
_chemical_formula_sum 'C28 H56 N6 O2 S2 Zn'
_chemical_formula_weight 638.280
_space_group_IT_number 4
_symmetry_Int_Tables_number 4
_symmetry_space_group_name_Hall 'P 2yb'
_symmetry_space_group_name_H-M 'P 1 21 1'
_audit_creation_date 2009-09-23
_audit_creation_method SHELXL-97
_audit_update_record 2009-09-23
_cell_angle_alpha 90.000
_cell_angle_beta 104.163(2)
_cell_angle_gamma 90.000
_cell_formula_units_Z 2
_cell_length_a 11.6199(13)
_cell_length_b 13.3970(15)
_cell_length_c 11.6558(13)
_cell_volume 1759.3(3)
_refine_ls_R_factor_all 0.073
_cod_data_source_file cm1030393_si_004.cif
_cod_data_source_block s2986m
_cod_depositor_comments 'Adding full bibliography for 4000725--4000727.cif.'
_cod_original_sg_symbol_Hall P_2yb
_cod_database_code 4000727

loop_
_symmetry_equiv_pos_site_id
_symmetry_equiv_pos_as_xyz
1 x,y,z
2 -x,0.500+y,-z

loop_
_atom_site_aniso_label
_atom_site_aniso_U_11
_atom_site_aniso_U_22
_atom_site_aniso_U_33
_atom_site_aniso_U_12
_atom_site_aniso_U_13
_atom_site_aniso_U_23
C3 0.033(3) 0.018(2) 0.033(3) -0.0020(19) 0.010(2) -0.002(2)
Zn1 0.0130(2) 0.0183(2) 0.0194(2) -0.0006(2) 0.00517(17) -0.0003(3)
S2 0.0162(5) 0.0192(6) 0.0262(5) 0.0010(5) 0.0034(4) 0.0009(5)
S1 0.0183(5) 0.0150(5) 0.0261(6) 0.0027(4) 0.0023(4) -0.0014(5)
C8 0.0182(19) 0.012(2) 0.025(2) 0.0076(18) 0.0097(16) 0.0064(18)
O1 0.0168(14) 0.0183(14) 0.0186(14) -0.0024(11) 0.0084(12) 0.0013(11)
O2 0.0129(14) 0.0273(16) 0.0178(14) -0.0038(12) 0.0022(11) -0.0008(12)
N5 0.0181(17) 0.0233(19) 0.0113(17) -0.0058(15) 0.0047(14) -0.0006(15)
N6 0.0185(18) 0.0228(19) 0.0162(18) -0.0045(15) 0.0073(14) -0.0016(15)
C7 0.015(2) 0.013(2) 0.017(2) -0.0059(16) 0.0014(16) 0.0015(17)
C22 0.021(2) 0.016(2) 0.017(2) 0.0051(17) 0.0062(18) 0.0004(17)
N3 0.0142(17) 0.0173(18) 0.0215(19) -0.0027(14) 0.0041(14) -0.0003(15)
N2 0.0141(15) 0.020(2) 0.0132(15) -0.0005(14) 0.0038(12) -0.0011(15)
N4 0.0206(18) 0.0212(19) 0.0189(18) -0.0052(15) 0.0037(15) -0.0013(15)
N1 0.0110(15) 0.027(2) 0.0164(16) 0.0024(14) 0.0043(13) -0.0029(14)
C23 0.026(3) 0.036(2) 0.014(2) -0.0120(19) 0.008(2) -0.0052(19)
C12 0.0176(19) 0.045(3) 0.026(2) -0.006(3) 0.0096(16) -0.003(3)
C21 0.0063(19) 0.025(2) 0.023(2) -0.0011(17) 0.0082(17) -0.0039(19)
C1 0.019(2) 0.034(3) 0.024(2) 0.000(2) 0.0007(19) -0.008(2)
C11 0.030(2) 0.038(2) 0.026(2) 0.001(3) 0.0054(17) 0.007(3)
C15 0.042(3) 0.025(3) 0.014(2) 0.000(2) -0.001(2) 0.005(2)
C18 0.032(3) 0.022(2) 0.026(3) -0.009(2) 0.008(2) -0.005(2)
C26 0.020(2) 0.025(2) 0.018(2) -0.0047(18) 0.0051(18) -0.0031(18)
C6 0.030(3) 0.021(2) 0.042(3) -0.001(2) 0.009(2) 0.007(2)
C4 0.014(2) 0.022(3) 0.018(2) -0.0010(16) -0.0034(17) -0.0019(17)
C9 0.019(2) 0.034(3) 0.022(2) 0.0016(19) 0.0085(18) 0.0006(19)
C20 0.049(3) 0.030(3) 0.042(3) -0.014(3) 0.012(2) -0.002(3)
C5 0.014(2) 0.028(2) 0.031(3) 0.0000(18) 0.0012(18) 0.0003(19)
C10 0.039(3) 0.030(3) 0.030(3) 0.002(2) 0.013(2) -0.005(2)
C14 0.026(3) 0.040(3) 0.073(4) -0.008(2) 0.013(3) 0.002(3)
C25 0.029(3) 0.027(3) 0.046(3) -0.008(2) 0.019(2) 0.000(2)
C28 0.029(2) 0.032(3) 0.028(2) -0.0001(19) 0.0083(19) -0.0036(19)
C27 0.031(2) 0.026(2) 0.027(2) -0.001(2) 0.002(2) -0.001(2)
C2 0.045(3) 0.044(3) 0.035(3) -0.020(2) 0.024(2) -0.015(2)
C24 0.022(2) 0.041(3) 0.048(3) 0.000(2) 0.012(2) 0.014(2)
C16 0.069(4) 0.048(3) 0.022(3) -0.008(3) 0.014(3) 0.002(2)
C13 0.016(2) 0.057(4) 0.093(4) 0.007(2) 0.019(3) 0.023(3)
C17 0.052(3) 0.060(4) 0.030(3) 0.001(3) -0.014(3) -0.001(3)
C19 0.040(3) 0.021(2) 0.043(3) 0.004(2) 0.007(2) -0.007(2)

loop_
_atom_site_label
_atom_site_type_symbol
_atom_site_fract_x
_atom_site_fract_y
_atom_site_fract_z
_atom_site_occupancy
_atom_site_symmetry_multiplicity
_atom_site_Wyckoff_symbol
_atom_site_calc_flag
_atom_site_thermal_displace_type
_atom_site_U_iso_or_equiv
C3 C -0.0608(3) 0.2679(3) 0.3499(3) 1.000 2 a d Uani 0.0279(10)
H3A H -0.0773 0.2356 0.4196 1.000 2 a calc Uiso 0.04200
H3B H -0.0253 0.2194 0.3058 1.000 2 a calc Uiso 0.04200
H3C H -0.1350 0.2933 0.2990 1.000 2 a calc Uiso 0.04200
Zn1 Zn 0.2709(0) 0.5099(0) 0.7139(0) 1.000 2 a d Uani 0.01669(10)
S2 S 0.4602(1) 0.5235(1) 0.8253(1) 1.000 2 a d Uani 0.0208(2)
S1 S 0.1725(1) 0.3690(1) 0.6392(1) 1.000 2 a d Uani 0.0203(2)
C8 C 0.0425(3) 0.5270(3) 0.7582(3) 1.000 2 a d Uani 0.0174(9)
O1 O 0.1478(2) 0.5566(2) 0.7915(2) 1.000 2 a d Uani 0.0172(6)
O2 O 0.2819(2) 0.6113(2) 0.5947(2) 1.000 2 a d Uani 0.0196(6)
N5 N 0.4377(2) 0.7045(2) 0.7114(3) 1.000 2 a d Uani 0.0174(7)
N6 N 0.4036(3) 0.6979(2) 0.5079(3) 1.000 2 a d Uani 0.0186(7)
C7 C 0.0381(3) 0.4368(3) 0.5820(3) 1.000 2 a d Uani 0.0156(8)
C22 C 0.3742(3) 0.6662(3) 0.6071(3) 1.000 2 a d Uani 0.0177(9)
N3 N -0.0169(3) 0.4240(2) 0.4686(3) 1.000 2 a d Uani 0.0177(7)
N2 N -0.0133(2) 0.4929(2) 0.6481(2) 1.000 2 a d Uani 0.0158(7)
N4 N 0.4994(3) 0.7095(2) 0.9136(3) 1.000 2 a d Uani 0.0204(7)
N1 N -0.0268(2) 0.5372(2) 0.8361(2) 1.000 2 a d Uani 0.0179(8)
C23 C 0.5130(4) 0.7570(4) 0.5141(4) 1.000 2 a d Uani 0.0247(10)
H23 H 0.5415 0.7816 0.5972 1.000 2 a calc Uiso 0.03000
C12 C -0.1552(3) 0.5160(4) 0.8027(3) 1.000 2 a d Uani 0.0288(9)
H12 H -0.1740 0.4890 0.7203 1.000 2 a calc Uiso 0.03500
C21 C 0.4620(3) 0.6559(3) 0.8126(3) 1.000 2 a d Uani 0.0175(9)
C1 C 0.0255(3) 0.3548(3) 0.3894(3) 1.000 2 a d Uani 0.0262(10)
H1 H 0.1015 0.3253 0.4365 1.000 2 a calc Uiso 0.03100
C11 C 0.1215(3) 0.5050(4) 1.0253(3) 1.000 2 a d Uani 0.0316(9)
H11A H 0.0930 0.4359 1.0179 1.000 2 a calc Uiso 0.04700
H11B H 0.1425 0.5243 1.1089 1.000 2 a calc Uiso 0.04700
H11C H 0.1917 0.5105 0.9931 1.000 2 a calc Uiso 0.04700
C15 C 0.5369(4) 0.6648(3) 1.0315(3) 1.000 2 a d Uani 0.0284(11)
H15 H 0.5427 0.5913 1.0191 1.000 2 a calc Uiso 0.03400
C18 C 0.4951(4) 0.8210(3) 0.9128(4) 1.000 2 a d Uani 0.0263(11)
H18 H 0.5195 0.8416 0.9978 1.000 2 a calc Uiso 0.03200
C26 C 0.3385(3) 0.6621(3) 0.3906(3) 1.000 2 a d Uani 0.0210(9)
H26 H 0.3788 0.6931 0.3327 1.000 2 a calc Uiso 0.02500
C6 C -0.1118(4) 0.5911(3) 0.4146(4) 1.000 2 a d Uani 0.0307(11)
H6A H -0.1028 0.6154 0.4956 1.000 2 a calc Uiso 0.04600
H6B H -0.1814 0.6225 0.3624 1.000 2 a calc Uiso 0.04600
H6C H -0.0407 0.6082 0.3876 1.000 2 a calc Uiso 0.04600
C4 C -0.1278(3) 0.4788(3) 0.4118(4) 1.000 2 a d Uani 0.0194(10)
H4 H -0.1460 0.4599 0.3262 1.000 2 a calc Uiso 0.02300
C9 C 0.0250(3) 0.5733(3) 0.9573(3) 1.000 2 a d Uani 0.0242(10)
H9 H -0.0404 0.5699 0.9991 1.000 2 a calc Uiso 0.02900
C20 C 0.5844(4) 0.8692(3) 0.8540(4) 1.000 2 a d Uani 0.0401(12)
H20A H 0.6619 0.8370 0.8822 1.000 2 a calc Uiso 0.06000
H20B H 0.5914 0.9404 0.8738 1.000 2 a calc Uiso 0.06000
H20C H 0.5575 0.8614 0.7680 1.000 2 a calc Uiso 0.06000
C5 C -0.2354(3) 0.4454(3) 0.4555(3) 1.000 2 a d Uani 0.0252(10)
H5A H -0.2414 0.3725 0.4519 1.000 2 a calc Uiso 0.03800
H5B H -0.3075 0.4748 0.4052 1.000 2 a calc Uiso 0.03800
H5C H -0.2263 0.4676 0.5373 1.000 2 a calc Uiso 0.03800
C10 C 0.0631(3) 0.6822(3) 0.9626(4) 1.000 2 a d Uani 0.0323(11)
H10A H 0.1306 0.6895 0.9268 1.000 2 a calc Uiso 0.04800
H10B H 0.0862 0.7040 1.0453 1.000 2 a calc Uiso 0.04800
H10C H -0.0031 0.7232 0.9191 1.000 2 a calc Uiso 0.04800
C14 C -0.1893(4) 0.4361(3) 0.8804(4) 1.000 2 a d Uani 0.0460(14)
H14A H -0.1411 0.3763 0.8790 1.000 2 a calc Uiso 0.06900
H14B H -0.2734 0.4195 0.8507 1.000 2 a calc Uiso 0.06900
H14C H -0.1753 0.4608 0.9617 1.000 2 a calc Uiso 0.06900
C25 C 0.4899(3) 0.8481(3) 0.4333(4) 1.000 2 a d Uani 0.0324(11)
H25A H 0.4688 0.8263 0.3506 1.000 2 a calc Uiso 0.04900
H25B H 0.5615 0.8894 0.4476 1.000 2 a calc Uiso 0.04900
H25C H 0.4244 0.8871 0.4499 1.000 2 a calc Uiso 0.04900
C28 C 0.3493(3) 0.5497(3) 0.3763(3) 1.000 2 a d Uani 0.0294(10)
H28A H 0.4332 0.5305 0.3989 1.000 2 a calc Uiso 0.04400
H28B H 0.3152 0.5312 0.2936 1.000 2 a calc Uiso 0.04400
H28C H 0.3063 0.5152 0.4272 1.000 2 a calc Uiso 0.04400
C27 C 0.2102(3) 0.6978(3) 0.3547(3) 1.000 2 a d Uani 0.0286(10)
H27A H 0.1655 0.6682 0.4075 1.000 2 a calc Uiso 0.04300
H27B H 0.1743 0.6775 0.2730 1.000 2 a calc Uiso 0.04300
H27C H 0.2081 0.7707 0.3607 1.000 2 a calc Uiso 0.04300
C2 C 0.0538(4) 0.4075(3) 0.2846(3) 1.000 2 a d Uani 0.0390(12)
H2A H -0.0201 0.4294 0.2302 1.000 2 a calc Uiso 0.05800
H2B H 0.0957 0.3615 0.2435 1.000 2 a calc Uiso 0.05800
H2C H 0.1041 0.4656 0.3124 1.000 2 a calc Uiso 0.05800
C24 C 0.6107(3) 0.6928(3) 0.4873(4) 1.000 2 a d Uani 0.0366(12)
H24A H 0.6238 0.6344 0.5396 1.000 2 a calc Uiso 0.05500
H24B H 0.6842 0.7318 0.5002 1.000 2 a calc Uiso 0.05500
H24C H 0.5875 0.6706 0.4047 1.000 2 a calc Uiso 0.05500
C16 C 0.4446(4) 0.6787(4) 1.1012(4) 1.000 2 a d Uani 0.0458(14)
H16A H 0.4351 0.7501 1.1150 1.000 2 a calc Uiso 0.06900
H16B H 0.4699 0.6441 1.1773 1.000 2 a calc Uiso 0.06900
H16C H 0.3688 0.6511 1.0565 1.000 2 a calc Uiso 0.06900
C13 C -0.2275(3) 0.6094(3) 0.8000(4) 1.000 2 a d Uani 0.0542(16)
H13A H -0.2134 0.6372 0.8800 1.000 2 a calc Uiso 0.08100
H13B H -0.3120 0.5935 0.7708 1.000 2 a calc Uiso 0.08100
H13C H -0.2044 0.6584 0.7473 1.000 2 a calc Uiso 0.08100
C17 C 0.6598(4) 0.6986(4) 1.0999(4) 1.000 2 a d Uani 0.0515(15)
H17A H 0.7165 0.6890 1.0509 1.000 2 a calc Uiso 0.07700
H17B H 0.6848 0.6593 1.1726 1.000 2 a calc Uiso 0.07700
H17C H 0.6571 0.7695 1.1201 1.000 2 a calc Uiso 0.07700
C19 C 0.3702(4) 0.8617(3) 0.8662(4) 1.000 2 a d Uani 0.0353(12)
H19A H 0.3434 0.8478 0.7813 1.000 2 a calc Uiso 0.05300
H19B H 0.3703 0.9339 0.8794 1.000 2 a calc Uiso 0.05300
H19C H 0.3164 0.8295 0.9079 1.000 2 a calc Uiso 0.05300

loop_
_atom_type_symbol
_atom_type_radius_bond
C 1.200
H 1.200
Zn 1.200
S 1.200
O 1.200
N 1.200

loop_
_geom_angle_atom_site_label_1
_geom_angle_atom_site_label_2
_geom_angle_atom_site_label_3
_geom_angle
_geom_angle_publ_flag
C1 C3 H3A 109.50 no
C1 C3 H3B 109.50 no
H3A C3 H3B 109.50 no
C1 C3 H3C 109.50 no
H3A C3 H3C 109.50 no
H3B C3 H3C 109.50 no
O2 Zn1 O1 106.54(9) no
O2 Zn1 S1 114.66(7) no
O1 Zn1 S1 94.93(7) no
O2 Zn1 S2 97.28(7) no
O1 Zn1 S2 114.96(7) no
S1 Zn1 S2 127.80(4) no
C21 S2 Zn1 93.53(12) no
C7 S1 Zn1 91.85(12) no
O1 C8 N1 116.9(3) no
O1 C8 N2 126.8(3) no
N1 C8 N2 116.0(3) no
C8 O1 Zn1 121.3(2) no
C22 O2 Zn1 121.0(2) no
C21 N5 C22 124.4(3) no
C22 N6 C26 120.8(3) no
C22 N6 C23 121.3(3) no
C26 N6 C23 117.3(3) no
N2 C7 N3 118.5(3) no
N2 C7 S1 123.4(3) no
N3 C7 S1 117.9(3) no
O2 C22 N6 117.7(3) no
O2 C22 N5 125.1(3) no
N6 C22 N5 116.8(3) no
C7 N3 C1 123.3(3) no
C7 N3 C4 122.0(3) no
C1 N3 C4 114.6(3) no
C7 N2 C8 124.0(3) no
C21 N4 C15 123.8(3) no
C21 N4 C18 121.4(3) no
C15 N4 C18 114.6(3) no
C8 N1 C12 122.1(3) no
C8 N1 C9 120.2(3) no
C12 N1 C9 117.7(3) no
N6 C23 C24 111.3(4) no
N6 C23 C25 112.1(3) no
C24 C23 C25 110.8(4) no
N6 C23 H23 107.50 no
C24 C23 H23 107.50 no
C25 C23 H23 107.50 no
N1 C12 C13 111.7(4) no
N1 C12 C14 112.0(3) no
C13 C12 C14 112.0(3) no
N1 C12 H12 106.90 no
C13 C12 H12 106.90 no
C14 C12 H12 106.90 no
N5 C21 N4 117.9(3) no
N5 C21 S2 124.2(3) no
N4 C21 S2 117.6(3) no
N3 C1 C2 112.5(3) no
N3 C1 C3 111.8(3) no
C2 C1 C3 111.5(3) no
N3 C1 H1 106.90 no
C2 C1 H1 106.90 no
C3 C1 H1 106.90 no
C9 C11 H11A 109.50 no
C9 C11 H11B 109.50 no
H11A C11 H11B 109.50 no
C9 C11 H11C 109.50 no
H11A C11 H11C 109.50 no
H11B C11 H11C 109.50 no
N4 C15 C16 111.5(4) no
N4 C15 C17 113.2(3) no
C16 C15 C17 112.4(4) no
N4 C15 H15 106.40 no
C16 C15 H15 106.40 no
C17 C15 H15 106.40 no
N4 C18 C19 112.8(3) no
N4 C18 C20 113.7(4) no
C19 C18 C20 112.5(4) no
N4 C18 H18 105.60 no
C19 C18 H18 105.60 no
C20 C18 H18 105.60 no
N6 C26 C28 112.8(3) no
N6 C26 C27 113.4(3) no
C28 C26 C27 112.4(3) no
N6 C26 H26 105.80 no
C28 C26 H26 105.80 no
C27 C26 H26 105.80 no
C4 C6 H6A 109.50 no
C4 C6 H6B 109.50 no
H6A C6 H6B 109.50 no
C4 C6 H6C 109.50 no
H6A C6 H6C 109.50 no
H6B C6 H6C 109.50 no
N3 C4 C6 113.0(3) no
N3 C4 C5 113.4(3) no
C6 C4 C5 112.9(3) no
N3 C4 H4 105.50 no
C6 C4 H4 105.50 no
C5 C4 H4 105.50 no
N1 C9 C11 112.3(3) no
N1 C9 C10 113.6(3) no
C11 C9 C10 112.8(3) no
N1 C9 H9 105.80 no
C11 C9 H9 105.80 no
C10 C9 H9 105.80 no
C18 C20 H20A 109.50 no
C18 C20 H20B 109.50 no
H20A C20 H20B 109.50 no
C18 C20 H20C 109.50 no
H20A C20 H20C 109.50 no
H20B C20 H20C 109.50 no
C4 C5 H5A 109.50 no
C4 C5 H5B 109.50 no
H5A C5 H5B 109.50 no
C4 C5 H5C 109.50 no
H5A C5 H5C 109.50 no
H5B C5 H5C 109.50 no
C9 C10 H10A 109.50 no
C9 C10 H10B 109.50 no
H10A C10 H10B 109.50 no
C9 C10 H10C 109.50 no
H10A C10 H10C 109.50 no
H10B C10 H10C 109.50 no
C12 C14 H14A 109.50 no
C12 C14 H14B 109.50 no
H14A C14 H14B 109.50 no
C12 C14 H14C 109.50 no
H14A C14 H14C 109.50 no
H14B C14 H14C 109.50 no
C23 C25 H25A 109.50 no
C23 C25 H25B 109.50 no
H25A C25 H25B 109.50 no
C23 C25 H25C 109.50 no
H25A C25 H25C 109.50 no
H25B C25 H25C 109.50 no
C26 C28 H28A 109.50 no
C26 C28 H28B 109.50 no
H28A C28 H28B 109.50 no
C26 C28 H28C 109.50 no
H28A C28 H28C 109.50 no
H28B C28 H28C 109.50 no
C26 C27 H27A 109.50 no
C26 C27 H27B 109.50 no
H27A C27 H27B 109.50 no
C26 C27 H27C 109.50 no
H27A C27 H27C 109.50 no
H27B C27 H27C 109.50 no
C1 C2 H2A 109.50 no
C1 C2 H2B 109.50 no
H2A C2 H2B 109.50 no
C1 C2 H2C 109.50 no
H2A C2 H2C 109.50 no
H2B C2 H2C 109.50 no
C23 C24 H24A 109.50 no
C23 C24 H24B 109.50 no
H24A C24 H24B 109.50 no
C23 C24 H24C 109.50 no
H24A C24 H24C 109.50 no
H24B C24 H24C 109.50 no
C15 C16 H16A 109.50 no
C15 C16 H16B 109.50 no
H16A C16 H16B 109.50 no
C15 C16 H16C 109.50 no
H16A C16 H16C 109.50 no
H16B C16 H16C 109.50 no
C12 C13 H13A 109.50 no
C12 C13 H13B 109.50 no
H13A C13 H13B 109.50 no
C12 C13 H13C 109.50 no
H13A C13 H13C 109.50 no
H13B C13 H13C 109.50 no
C15 C17 H17A 109.50 no
C15 C17 H17B 109.50 no
H17A C17 H17B 109.50 no
C15 C17 H17C 109.50 no
H17A C17 H17C 109.50 no
H17B C17 H17C 109.50 no
C18 C19 H19A 109.50 no
C18 C19 H19B 109.50 no
H19A C19 H19B 109.50 no
C18 C19 H19C 109.50 no
H19A C19 H19C 109.50 no
H19B C19 H19C 109.50 no

loop_
_geom_bond_atom_site_label_1
_geom_bond_atom_site_label_2
_geom_bond_distance
_geom_bond_publ_flag
C3 C1 1.532(5) no
C3 H3A 0.9800 no
C3 H3B 0.9800 no
C3 H3C 0.9800 no
Zn1 O2 1.969(2) no
Zn1 O1 1.972(2) no
Zn1 S1 2.2686(10) no
Zn1 S2 2.2720(9) no
S2 C21 1.780(4) no
S1 C7 1.789(4) no
C8 O1 1.254(4) no
C8 N1 1.360(4) no
C8 N2 1.367(4) no
O2 C22 1.279(4) no
N5 C21 1.317(4) no
N5 C22 1.359(4) no
N6 C22 1.351(4) no
N6 C26 1.472(4) no
N6 C23 1.484(5) no
C7 N2 1.319(4) no
C7 N3 1.331(4) no
N3 C1 1.475(5) no
N3 C4 1.491(4) no
N4 C21 1.356(4) no
N4 C15 1.465(5) no
N4 C18 1.494(5) no
N1 C12 1.475(4) no
N1 C9 1.475(4) no
C23 C24 1.517(6) no
C23 C25 1.525(6) no
C23 H23 1.0000 no
C12 C13 1.504(6) no
C12 C14 1.515(6) no
C12 H12 1.0000 no
C1 C2 1.515(5) no
C1 H1 1.0000 no
C11 C9 1.513(5) no
C11 H11A 0.9800 no
C11 H11B 0.9800 no
C11 H11C 0.9800 no
C15 C16 1.507(6) no
C15 C17 1.524(6) no
C15 H15 1.0000 no
C18 C19 1.521(5) no
C18 C20 1.522(5) no
C18 H18 1.0000 no
C26 C28 1.522(5) no
C26 C27 1.524(5) no
C26 H26 1.0000 no
C6 C4 1.516(5) no
C6 H6A 0.9800 no
C6 H6B 0.9800 no
C6 H6C 0.9800 no
C4 C5 1.527(5) no
C4 H4 1.0000 no
C9 C10 1.521(5) no
C9 H9 1.0000 no
C20 H20A 0.9800 no
C20 H20B 0.9800 no
C20 H20C 0.9800 no
C5 H5A 0.9800 no
C5 H5B 0.9800 no
C5 H5C 0.9800 no
C10 H10A 0.9800 no
C10 H10B 0.9800 no
C10 H10C 0.9800 no
C14 H14A 0.9800 no
C14 H14B 0.9800 no
C14 H14C 0.9800 no
C25 H25A 0.9800 no
C25 H25B 0.9800 no
C25 H25C 0.9800 no
C28 H28A 0.9800 no
C28 H28B 0.9800 no
C28 H28C 0.9800 no
C27 H27A 0.9800 no
C27 H27B 0.9800 no
C27 H27C 0.9800 no
C2 H2A 0.9800 no
C2 H2B 0.9800 no
C2 H2C 0.9800 no
C24 H24A 0.9800 no
C24 H24B 0.9800 no
C24 H24C 0.9800 no
C16 H16A 0.9800 no
C16 H16B 0.9800 no
C16 H16C 0.9800 no
C13 H13A 0.9800 no
C13 H13B 0.9800 no
C13 H13C 0.9800 no
C17 H17A 0.9800 no
C17 H17B 0.9800 no
C17 H17C 0.9800 no
C19 H19A 0.9800 no
C19 H19B 0.9800 no
C19 H19C 0.9800 no

loop_
_geom_torsion_atom_site_label_1
_geom_torsion_atom_site_label_2
_geom_torsion_atom_site_label_3
_geom_torsion_atom_site_label_4
_geom_torsion
_geom_torsion_publ_flag
O2 Zn1 S2 C21 40.10(14) no
O1 Zn1 S2 C21 -72.00(14) no
S1 Zn1 S2 C21 169.26(12) no
O2 Zn1 S1 C7 -62.07(15) no
O1 Zn1 S1 C7 48.66(14) no
S2 Zn1 S1 C7 175.74(12) no
N1 C8 O1 Zn1 160.4(2) no
N2 C8 O1 Zn1 -25.5(5) no
O2 Zn1 O1 C8 95.5(3) no
S1 Zn1 O1 C8 -22.0(3) no
S2 Zn1 O1 C8 -158.0(2) no
O1 Zn1 O2 C22 111.5(3) no
S1 Zn1 O2 C22 -144.9(2) no
S2 Zn1 O2 C22 -7.3(3) no
Zn1 S1 C7 N2 -56.7(3) no
Zn1 S1 C7 N3 128.3(3) no
Zn1 O2 C22 N6 149.6(2) no
Zn1 O2 C22 N5 -38.2(5) no
C26 N6 C22 O2 -6.1(5) no
C23 N6 C22 O2 -176.4(3) no
C26 N6 C22 N5 -178.9(3) no
C23 N6 C22 N5 10.8(5) no
C21 N5 C22 O2 39.8(6) no
C21 N5 C22 N6 -148.0(3) no
N2 C7 N3 C1 -173.4(3) no
S1 C7 N3 C1 1.9(5) no
N2 C7 N3 C4 6.1(5) no
S1 C7 N3 C4 -178.6(3) no
N3 C7 N2 C8 -167.3(3) no
S1 C7 N2 C8 17.7(5) no
O1 C8 N2 C7 38.3(6) no
N1 C8 N2 C7 -147.6(3) no
O1 C8 N1 C12 172.9(4) no
N2 C8 N1 C12 -1.9(6) no
O1 C8 N1 C9 -5.3(5) no
N2 C8 N1 C9 179.9(3) no
C22 N6 C23 C24 102.1(4) no
C26 N6 C23 C24 -68.5(4) no
C22 N6 C23 C25 -133.1(4) no
C26 N6 C23 C25 56.2(5) no
C8 N1 C12 C13 -111.8(4) no
C9 N1 C12 C13 66.4(4) no
C8 N1 C12 C14 121.7(4) no
C9 N1 C12 C14 -60.1(5) no
C22 N5 C21 N4 -163.8(3) no
C22 N5 C21 S2 21.4(5) no
C15 N4 C21 N5 -175.8(3) no
C18 N4 C21 N5 9.6(5) no
C15 N4 C21 S2 -0.7(5) no
C18 N4 C21 S2 -175.2(3) no
Zn1 S2 C21 N5 -55.1(3) no
Zn1 S2 C21 N4 130.1(3) no
C7 N3 C1 C2 -119.9(4) no
C4 N3 C1 C2 60.6(4) no
C7 N3 C1 C3 113.8(4) no
C4 N3 C1 C3 -65.8(4) no
C21 N4 C15 C16 -105.7(4) no
C18 N4 C15 C16 69.1(5) no
C21 N4 C15 C17 126.3(4) no
C18 N4 C15 C17 -58.8(5) no
C21 N4 C18 C19 59.6(5) no
C15 N4 C18 C19 -115.4(4) no
C21 N4 C18 C20 -70.1(5) no
C15 N4 C18 C20 114.9(4) no
C22 N6 C26 C28 -62.0(4) no
C23 N6 C26 C28 108.7(4) no
C22 N6 C26 C27 67.2(4) no
C23 N6 C26 C27 -122.1(4) no
C7 N3 C4 C6 60.6(5) no
C1 N3 C4 C6 -119.8(4) no
C7 N3 C4 C5 -69.6(4) no
C1 N3 C4 C5 110.0(4) no
C8 N1 C9 C11 -61.1(4) no
C12 N1 C9 C11 120.6(4) no
C8 N1 C9 C10 68.5(4) no
C12 N1 C9 C10 -109.8(4) no
